data_1571486
loop_
_publ_author_name
'Adachi, Yohei'
'Kurihara, Maho'
'Yamada, Kohei'
'Arai, Fuka'
'Hattori, Yuto'
'Yamana, Keita'
'Kawasaki, Riku'
'Ohshita, Joji'

_publ_section_title
;
 Insights into mechanistic interpretation of crystalline-state reddish
 phosphorescence of non-planar &#x3c0;-conjugated organoboron compounds.
;
_journal_issue 21
_journal_name_full 'Chemical science'
_journal_page_first 8127
_journal_page_last 8136
_journal_paper_doi 10.1039/d4sc01184h
_journal_volume 15
_journal_year 2024
_chemical_formula_sum 'C23 H8 B F11 S2'
_chemical_formula_weight 568.22
_space_group_crystal_system monoclinic
_space_group_IT_number 14
_space_group_name_Hall '-P 2ybc'
_space_group_name_H-M_alt 'P 1 21/c 1'
_atom_sites_solution_hydrogens geom
_audit_update_record
;
2024-01-10 deposited with the CCDC.	2024-04-22 downloaded from the CCDC.
;
_cell_angle_alpha 90
_cell_angle_beta 101.0750(10)
_cell_angle_gamma 90
_cell_formula_units_Z 4
_cell_length_a 16.9975(18)
_cell_length_b 15.1142(16)
_cell_length_c 8.3759(9)
_cell_measurement_reflns_used 8643
_cell_measurement_temperature 100.(2)
_cell_measurement_theta_max 27.7608
_cell_measurement_theta_min 2.4419
_cell_volume 2111.7(4)
_computing_cell_refinement 'SAINT V8.40A (Bruker Nano, Inc., 2019)'
_computing_data_collection 'APEX2(Bruker AXS)'
_computing_data_reduction 'SAINT V8.40A (Bruker Nano, Inc., 2019)'
_computing_molecular_graphics 'XSHELL V6.3.1(Bruker AXS)'
_computing_publication_material 'Generate Report (Bruker AXS)'
_computing_structure_refinement 'SHELXL-2018/3 (Sheldrick, 2018)'
_computing_structure_solution 'SHELXT 2014/5 (Sheldrick, 2014)'
_diffrn_ambient_temperature 100.(2)
_diffrn_detector_area_resol_mean 8.3333
_diffrn_measured_fraction_theta_full 0.997
_diffrn_measured_fraction_theta_max 0.997
_diffrn_measurement_device_type 'Bruker D8 goniometer'
_diffrn_measurement_method 'omega scans'
_diffrn_radiation_monochromator 'multilayered confocal mirror'
_diffrn_radiation_type MoKa
_diffrn_radiation_wavelength 0.71073
_diffrn_reflns_av_R_equivalents 0.0297
_diffrn_reflns_av_unetI/netI 0.0236
_diffrn_reflns_limit_h_max 22
_diffrn_reflns_limit_h_min -22
_diffrn_reflns_limit_k_max 19
_diffrn_reflns_limit_k_min -19
_diffrn_reflns_limit_l_max 11
_diffrn_reflns_limit_l_min -11
_diffrn_reflns_number 24661
_diffrn_reflns_theta_full 27.92
_diffrn_reflns_theta_max 27.92
_diffrn_reflns_theta_min 1.22
_diffrn_source 'rotating-anode X-ray tube'
_diffrn_source_type 'Bruker Turbo X-ray Source'
_exptl_absorpt_coefficient_mu 0.361
_exptl_absorpt_correction_T_max 0.95
_exptl_absorpt_correction_T_min 0.89
_exptl_absorpt_correction_type multi-scan
_exptl_absorpt_process_details
;
SADABS-2016/2 - Bruker AXS area detector scaling and absorption correction
;
_exptl_crystal_density_diffrn 1.787
_exptl_crystal_density_method 'not measured'
_exptl_crystal_description block
_exptl_crystal_F_000 1128
_exptl_crystal_size_max 0.400
_exptl_crystal_size_mid 0.220
_exptl_crystal_size_min 0.140
_refine_diff_density_max 0.748
_refine_diff_density_min -0.477
_refine_ls_extinction_method none
_refine_ls_goodness_of_fit_ref 0.974
_refine_ls_hydrogen_treatment constr
_refine_ls_matrix_type full
_refine_ls_number_parameters 334
_refine_ls_number_reflns 5036
_refine_ls_number_restraints 2
_refine_ls_restrained_S_all 1.032
_refine_ls_R_factor_all 0.0404
_refine_ls_R_factor_gt 0.0339
_refine_ls_shift/su_max 0.001
_refine_ls_shift/su_mean 0.000
_refine_ls_structure_factor_coef Fsqd
_refine_ls_weighting_details 'w=1/[\s^2^(Fo^2^)+(0.0230P)^2^+2.7113P] where P=(Fo^2^+2Fc^2^)/3'
_refine_ls_weighting_scheme calc
_refine_ls_wR_factor_gt 0.0722
_refine_ls_wR_factor_ref 0.0758
_reflns_number_gt 4363
_reflns_number_total 5036
_reflns_threshold_expression 'I > 2\s(I)'
_cod_data_source_file d4sc01184h3.cif
_cod_data_source_block F_FMes_pink
_cod_depositor_comments
;
The following automatic conversions were performed:

data item '_exptl_absorpt_correction_type' value 'Multi-Scan' was
changed to 'multi-scan' in accordance with the
/home/data/users/saulius/crontab/automatic-downloads/rss-feeds/RSC/lib/dictionaries/cif_core.dic
dictionary named 'cif_core.dic' version 2.4.2 last updated on
2011-04-26.

Automatic conversion script
Id: cif_fix_values 8170 2020-07-09 18:12:32Z antanas 

 Adding full bibliography for 1571483--1571487.cif.
;
_cod_database_code 1571486

loop_
_space_group_symop_operation_xyz
'x, y, z'
'-x, y+1/2, -z+1/2'
'-x, -y, -z'
'x, -y-1/2, z-1/2'

loop_
_atom_site_type_symbol
_atom_site_label
_atom_site_fract_x
_atom_site_fract_y
_atom_site_fract_z
_atom_site_U_iso_or_equiv
_atom_site_adp_type
_atom_site_calc_flag
_atom_site_refinement_flags_adp
_atom_site_refinement_flags_occupancy
_atom_site_refinement_flags_posn
_atom_site_occupancy
_atom_site_disorder_assembly
_atom_site_disorder_group
S S2 0.69503(2) 0.63874(3) 0.63161(5) 0.01595(9) Uani d . . . 1 . .
S S1 0.77799(2) 0.28713(3) 0.62013(5) 0.01620(9) Uani d . . . 1 . .
F F3 0.74846(6) 0.42302(7) 1.09711(11) 0.0213(2) Uani d . . . 1 . .
F F9 0.50534(6) 0.40705(7) 0.31327(11) 0.0213(2) Uani d . . . 1 . .
F F5 0.80641(6) 0.46003(8) 0.90078(12) 0.0236(2) Uani d . . . 1 . .
F F4 0.73185(6) 0.55324(7) 0.99579(13) 0.0255(2) Uani d . . . 1 . .
F F11 0.62265(6) 0.46257(7) 0.32648(12) 0.0246(2) Uani d . . . 1 . .
F F1 1.04864(6) 0.48233(8) 0.15132(13) 0.0286(3) Uani d . . . 1 . .
F F10 0.60815(7) 0.32206(7) 0.34513(12) 0.0248(2) Uani d . . . 1 . .
F F2 0.99067(7) 0.65125(8) 0.11738(14) 0.0317(3) Uani d . . . 1 . .
F F6 0.43208(7) 0.42030(7) 0.95274(16) 0.0341(3) Uani d . . . 1 . .
F F7 0.48295(7) 0.29327(8) 0.99468(16) 0.0362(3) Uani d . . . 1 . .
F F8 0.40151(8) 0.32082(12) 0.77135(15) 0.0565(5) Uani d . . . 1 . .
C C20 0.59054(9) 0.40812(10) 0.57171(18) 0.0113(3) Uani d . . . 1 . .
C C16 0.66580(9) 0.43620(10) 0.83730(18) 0.0120(3) Uani d . . . 1 . .
C C17 0.60128(9) 0.40830(10) 0.90451(19) 0.0133(3) Uani d . . . 1 . .
H H17 0.605544 0.407387 1.019264 0.016 Uiso calc U . R 1 . .
C C19 0.52498(9) 0.38240(10) 0.63724(19) 0.0123(3) Uani d . . . 1 . .
H H19 0.476382 0.36528 0.56786 0.015 Uiso calc U . R 1 . .
C C15 0.66317(9) 0.43652(10) 0.66787(18) 0.0114(3) Uani d . . . 1 . .
C C18 0.53097(9) 0.38192(10) 0.80400(19) 0.0129(3) Uani d . . . 1 . .
C C10 0.86797(9) 0.55977(11) 0.39348(19) 0.0145(3) Uani d . . . 1 . .
C C5 0.89367(9) 0.46972(11) 0.40002(18) 0.0133(3) Uani d . . . 1 . .
C C21 0.73833(10) 0.46791(11) 0.95646(19) 0.0145(3) Uani d . . . 1 . .
C C2 0.90157(10) 0.30979(11) 0.4972(2) 0.0166(3) Uani d . . . 1 . .
H H2 0.950147 0.298516 0.460523 0.02 Uiso calc U . R 1 . .
C C11 0.75352(9) 0.56113(10) 0.55702(19) 0.0132(3) Uani d . . . 1 . .
C C23 0.58166(10) 0.40018(11) 0.38980(19) 0.0149(3) Uani d . . . 1 . .
C C3 0.86338(9) 0.39488(10) 0.48434(18) 0.0130(3) Uani d . . . 1 . .
C C4 0.79384(9) 0.39231(10) 0.55119(18) 0.0128(3) Uani d . . . 1 . .
C C22 0.46146(10) 0.35370(11) 0.8787(2) 0.0171(3) Uani d . . . 1 . .
C C7 0.98834(10) 0.50730(13) 0.2249(2) 0.0201(4) Uani d . . . 1 . .
C C8 0.96030(11) 0.59250(13) 0.2108(2) 0.0216(4) Uani d . . . 1 . .
C C12 0.81043(9) 0.60207(11) 0.48172(19) 0.0139(3) Uani d . . . 1 . .
C C1 0.86222(10) 0.24720(11) 0.5661(2) 0.0179(3) Uani d . . . 1 . .
H H1 0.879781 0.187636 0.582466 0.021 Uiso calc U . R 1 . .
C C13 0.80505(10) 0.69682(11) 0.4939(2) 0.0190(3) Uani d . . . 1 . .
H H13 0.839804 0.736185 0.452385 0.023 Uiso calc U . R 1 . .
C C6 0.95504(10) 0.44780(12) 0.31386(19) 0.0173(3) Uani d . . . 1 . .
H H6 0.973858 0.388499 0.318553 0.021 Uiso calc U . R 1 . .
C C9 0.90199(10) 0.61783(12) 0.2923(2) 0.0192(3) Uani d . . . 1 . .
H H9 0.883248 0.677134 0.280872 0.023 Uiso calc U . R 1 . .
C C14 0.74605(11) 0.72478(11) 0.5697(2) 0.0200(3) Uani d . . . 1 . .
H H14 0.734563 0.785228 0.586216 0.024 Uiso calc U . R 1 . .
B B1 0.73775(10) 0.46436(12) 0.5871(2) 0.0126(3) Uani d . . . 1 . .

loop_
_atom_site_aniso_label
_atom_site_aniso_U_11
_atom_site_aniso_U_22
_atom_site_aniso_U_33
_atom_site_aniso_U_12
_atom_site_aniso_U_13
_atom_site_aniso_U_23
S2 0.01619(19) 0.01136(18) 0.0216(2) 0.00143(14) 0.00681(15) -0.00021(15)
S1 0.0190(2) 0.01156(18) 0.01902(19) 0.00197(15) 0.00611(15) 0.00225(15)
F3 0.0214(5) 0.0272(5) 0.0136(5) -0.0019(4) -0.0007(4) 0.0036(4)
F9 0.0166(5) 0.0319(6) 0.0141(5) -0.0002(4) -0.0007(4) -0.0012(4)
F5 0.0116(5) 0.0404(6) 0.0193(5) -0.0035(4) 0.0040(4) -0.0051(4)
F4 0.0263(6) 0.0154(5) 0.0308(6) -0.0011(4) -0.0043(4) -0.0083(4)
F11 0.0289(6) 0.0324(6) 0.0133(5) -0.0127(5) 0.0057(4) 0.0030(4)
F1 0.0181(5) 0.0462(7) 0.0251(5) -0.0056(5) 0.0136(4) -0.0064(5)
F10 0.0340(6) 0.0242(5) 0.0168(5) 0.0088(5) 0.0060(4) -0.0068(4)
F2 0.0368(7) 0.0358(6) 0.0275(6) -0.0159(5) 0.0183(5) 0.0021(5)
F6 0.0361(7) 0.0247(6) 0.0512(7) 0.0072(5) 0.0324(6) 0.0056(5)
F7 0.0365(7) 0.0288(6) 0.0502(7) 0.0079(5) 0.0258(6) 0.0252(6)
F8 0.0388(7) 0.1082(13) 0.0252(6) -0.0520(8) 0.0134(6) -0.0159(7)
C20 0.0145(7) 0.0083(6) 0.0117(7) 0.0002(5) 0.0037(6) -0.0008(5)
C16 0.0124(7) 0.0105(7) 0.0134(7) 0.0003(6) 0.0030(6) -0.0009(6)
C17 0.0165(7) 0.0120(7) 0.0120(7) -0.0006(6) 0.0042(6) -0.0006(6)
C19 0.0123(7) 0.0096(7) 0.0153(7) -0.0009(5) 0.0034(6) -0.0016(6)
C15 0.0133(7) 0.0083(7) 0.0132(7) 0.0015(5) 0.0040(6) -0.0003(5)
C18 0.0145(7) 0.0094(7) 0.0161(7) -0.0010(6) 0.0062(6) -0.0003(6)
C10 0.0117(7) 0.0185(8) 0.0131(7) -0.0046(6) 0.0020(6) -0.0004(6)
C5 0.0099(7) 0.0193(8) 0.0101(7) -0.0030(6) 0.0005(5) -0.0023(6)
C21 0.0151(8) 0.0150(7) 0.0137(7) -0.0004(6) 0.0034(6) -0.0010(6)
C2 0.0136(7) 0.0185(8) 0.0174(8) 0.0033(6) 0.0024(6) -0.0043(6)
C11 0.0123(7) 0.0126(7) 0.0146(7) 0.0012(6) 0.0021(6) -0.0011(6)
C23 0.0159(8) 0.0158(7) 0.0135(7) -0.0015(6) 0.0040(6) -0.0006(6)
C3 0.0122(7) 0.0152(7) 0.0107(7) -0.0001(6) 0.0002(5) -0.0031(6)
C4 0.0143(7) 0.0114(7) 0.0127(7) -0.0001(6) 0.0021(6) 0.0004(6)
C22 0.0181(8) 0.0182(8) 0.0163(8) -0.0039(6) 0.0060(6) 0.0001(6)
C7 0.0121(8) 0.0353(10) 0.0138(8) -0.0055(7) 0.0049(6) -0.0063(7)
C8 0.0206(8) 0.0295(9) 0.0158(8) -0.0129(7) 0.0061(6) 0.0005(7)
C12 0.0134(7) 0.0145(7) 0.0130(7) -0.0019(6) 0.0009(6) 0.0006(6)
C1 0.0180(8) 0.0151(8) 0.0192(8) 0.0044(6) 0.0005(6) -0.0026(6)
C13 0.0216(8) 0.0142(8) 0.0222(8) -0.0047(6) 0.0063(7) 0.0016(6)
C6 0.0121(7) 0.0243(8) 0.0147(7) -0.0020(6) 0.0008(6) -0.0053(6)
C9 0.0194(8) 0.0206(8) 0.0175(8) -0.0057(7) 0.0033(6) 0.0004(7)
C14 0.0245(9) 0.0110(7) 0.0246(9) -0.0008(6) 0.0050(7) 0.0017(6)
B1 0.0118(8) 0.0143(8) 0.0116(8) -0.0002(6) 0.0021(6) -0.0001(6)

loop_
_atom_type_symbol
_atom_type_description
_atom_type_scat_dispersion_real
_atom_type_scat_dispersion_imag
_atom_type_scat_source
C C 0.0033 0.0016 'International Tables Vol C Tables 4.2.6.8 and 6.1.1.4'
H H 0.0000 0.0000 'International Tables Vol C Tables 4.2.6.8 and 6.1.1.4'
B B 0.0013 0.0007 'International Tables Vol C Tables 4.2.6.8 and 6.1.1.4'
F F 0.0171 0.0103 'International Tables Vol C Tables 4.2.6.8 and 6.1.1.4'
S S 0.1246 0.1234 'International Tables Vol C Tables 4.2.6.8 and 6.1.1.4'

loop_
_geom_angle_atom_site_label_1
_geom_angle_atom_site_label_2
_geom_angle_atom_site_label_3
_geom_angle_site_symmetry_1
_geom_angle_site_symmetry_3
_geom_angle
_geom_angle_publ_flag
C14 S2 C11 . . 92.65(8) ?
C1 S1 C4 . . 92.55(8) ?
C19 C20 C15 . . 122.83(14) ?
C19 C20 C23 . . 116.43(13) ?
C15 C20 C23 . . 120.68(13) ?
C17 C16 C15 . . 122.21(14) ?
C17 C16 C21 . . 115.88(13) ?
C15 C16 C21 . . 121.91(14) ?
C18 C17 C16 . . 119.85(14) ?
C18 C17 H17 . . 120.1 ?
C16 C17 H17 . . 120.1 ?
C18 C19 C20 . . 119.49(14) ?
C18 C19 H19 . . 120.3 ?
C20 C19 H19 . . 120.3 ?
C20 C15 C16 . . 115.46(14) ?
C20 C15 B1 . . 121.12(13) ?
C16 C15 B1 . . 123.40(14) ?
C17 C18 C19 . . 120.13(14) ?
C17 C18 C22 . . 119.08(14) ?
C19 C18 C22 . . 120.79(14) ?
C9 C10 C5 . . 117.14(15) ?
C9 C10 C12 . . 114.56(15) ?
C5 C10 C12 . . 128.30(14) ?
C6 C5 C10 . . 116.95(15) ?
C6 C5 C3 . . 115.00(14) ?
C10 C5 C3 . . 128.04(14) ?
F5 C21 F4 . . 106.83(13) ?
F5 C21 F3 . . 106.76(13) ?
F4 C21 F3 . . 105.87(13) ?
F5 C21 C16 . . 113.22(13) ?
F4 C21 C16 . . 111.90(13) ?
F3 C21 C16 . . 111.80(13) ?
C1 C2 C3 . . 113.94(15) ?
C1 C2 H2 . . 123.0 ?
C3 C2 H2 . . 123.0 ?
C12 C11 B1 . . 131.46(14) ?
C12 C11 S2 . . 111.01(12) ?
B1 C11 S2 . . 117.50(12) ?
F9 C23 F10 . . 106.34(13) ?
F9 C23 F11 . . 106.62(13) ?
F10 C23 F11 . . 106.30(13) ?
F9 C23 C20 . . 112.24(13) ?
F10 C23 C20 . . 112.22(13) ?
F11 C23 C20 . . 112.66(13) ?
C4 C3 C2 . . 110.43(14) ?
C4 C3 C5 . . 127.58(14) ?
C2 C3 C5 . . 121.85(14) ?
C3 C4 B1 . . 132.08(14) ?
C3 C4 S1 . . 110.85(12) ?
B1 C4 S1 . . 116.74(12) ?
F8 C22 F6 . . 107.04(15) ?
F8 C22 F7 . . 107.84(15) ?
F6 C22 F7 . . 104.70(13) ?
F8 C22 C18 . . 112.94(14) ?
F6 C22 C18 . . 112.07(14) ?
F7 C22 C18 . . 111.78(14) ?
F1 C7 C6 . . 119.94(17) ?
F1 C7 C8 . . 120.44(16) ?
C6 C7 C8 . . 119.62(16) ?
F2 C8 C9 . . 120.13(17) ?
F2 C8 C7 . . 120.16(16) ?
C9 C8 C7 . . 119.71(16) ?
C11 C12 C13 . . 110.48(14) ?
C11 C12 C10 . . 128.00(14) ?
C13 C12 C10 . . 121.47(14) ?
C2 C1 S1 . . 112.22(13) ?
C2 C1 H1 . . 123.9 ?
S1 C1 H1 . . 123.9 ?
C14 C13 C12 . . 113.98(15) ?
C14 C13 H13 . . 123.0 ?
C12 C13 H13 . . 123.0 ?
C7 C6 C5 . . 123.34(16) ?
C7 C6 H6 . . 118.3 ?
C5 C6 H6 . . 118.3 ?
C8 C9 C10 . . 123.04(17) ?
C8 C9 H9 . . 118.5 ?
C10 C9 H9 . . 118.5 ?
C13 C14 S2 . . 111.84(13) ?
C13 C14 H14 . . 124.1 ?
S2 C14 H14 . . 124.1 ?
C4 B1 C11 . . 121.48(14) ?
C4 B1 C15 . . 118.28(14) ?
C11 B1 C15 . . 120.15(14) ?

loop_
_geom_bond_atom_site_label_1
_geom_bond_atom_site_label_2
_geom_bond_site_symmetry_2
_geom_bond_distance
_geom_bond_publ_flag
S2 C14 . 1.6986(17) ?
S2 C11 . 1.7302(16) ?
S1 C1 . 1.6934(17) ?
S1 C4 . 1.7301(16) ?
F3 C21 . 1.3416(18) ?
F9 C23 . 1.3360(18) ?
F5 C21 . 1.3335(18) ?
F4 C21 . 1.3410(18) ?
F11 C23 . 1.3409(18) ?
F1 C7 . 1.3472(19) ?
F10 C23 . 1.3423(19) ?
F2 C8 . 1.3500(19) ?
F6 C22 . 1.329(2) ?
F7 C22 . 1.332(2) ?
F8 C22 . 1.320(2) ?
C20 C19 . 1.389(2) ?
C20 C15 . 1.405(2) ?
C20 C23 . 1.507(2) ?
C16 C17 . 1.391(2) ?
C16 C15 . 1.411(2) ?
C16 C21 . 1.508(2) ?
C17 C18 . 1.382(2) ?
C17 H17 . 0.95 ?
C19 C18 . 1.381(2) ?
C19 H19 . 0.95 ?
C15 B1 . 1.604(2) ?
C18 C22 . 1.501(2) ?
C10 C9 . 1.418(2) ?
C10 C5 . 1.427(2) ?
C10 C12 . 1.480(2) ?
C5 C6 . 1.417(2) ?
C5 C3 . 1.478(2) ?
C2 C1 . 1.351(2) ?
C2 C3 . 1.435(2) ?
C2 H2 . 0.95 ?
C11 C12 . 1.397(2) ?
C11 B1 . 1.517(2) ?
C3 C4 . 1.402(2) ?
C4 B1 . 1.515(2) ?
C7 C6 . 1.359(2) ?
C7 C8 . 1.370(3) ?
C8 C9 . 1.362(2) ?
C12 C13 . 1.440(2) ?
C1 H1 . 0.95 ?
C13 C14 . 1.354(2) ?
C13 H13 . 0.95 ?
C6 H6 . 0.95 ?
C9 H9 . 0.95 ?
C14 H14 . 0.95 ?
